data_4506783
loop_
_publ_author_name
'Kundu, Tanay'
'Sahoo, Subash Chandra'
'Banerjee, Rahul'

_publ_section_title
;
 Variable Water Adsorption in Amino Acid Derivative Based Homochiral Metal
 Organic Frameworks
;
_journal_issue 9
_journal_name_full 'Crystal Growth &amp; Design'
_journal_page_first 4633
_journal_paper_doi 10.1021/cg3008443
_journal_volume 12
_journal_year 2012
_chemical_absolute_configuration syn
_chemical_compound_source synthesized
_chemical_formula_moiety 'C18 H21 Br2 Cd2 N4 O6, 3(O)'
_chemical_formula_sum 'C18 H21 Br2 Cd2 N4 O9'
_chemical_formula_weight 822.01
_space_group_IT_number 4
_symmetry_cell_setting monoclinic
_symmetry_Int_Tables_number 4
_symmetry_space_group_name_Hall 'P 2yb'
_symmetry_space_group_name_H-M 'P 1 21 1'
_atom_sites_solution_hydrogens geom
_atom_sites_solution_primary direct
_atom_sites_solution_secondary difmap
_audit_creation_method SHELXL-97
_cell_angle_alpha 90.00
_cell_angle_beta 110.630(2)
_cell_angle_gamma 90.00
_cell_formula_units_Z 2
_cell_length_a 9.4628(12)
_cell_length_b 15.1900(19)
_cell_length_c 10.0319(12)
_cell_measurement_reflns_used 7791
_cell_measurement_temperature 296(2)
_cell_measurement_theta_max 27.54
_cell_measurement_theta_min 2.43
_cell_volume 1349.5(3)
_computing_cell_refinement 'Bruker SMART'
_computing_data_collection 'Bruker SMART'
_computing_data_reduction 'Bruker SAINT'
_computing_molecular_graphics 'Bruker SHELXTL'
_computing_publication_material 'Bruker SHELXTL'
_computing_structure_refinement 'SHELXL-97 (Sheldrick, 1997)'
_computing_structure_solution 'SHELXS-97 (Sheldrick, 1990)'
_diffrn_ambient_temperature 296(2)
_diffrn_measured_fraction_theta_full 0.99
_diffrn_measured_fraction_theta_max 0.99
_diffrn_measurement_device_type 'CCD area detector'
_diffrn_measurement_method 'phi and omega scans'
_diffrn_radiation_monochromator graphite
_diffrn_radiation_type MoK\a
_diffrn_radiation_wavelength 0.71073
_diffrn_reflns_av_R_equivalents 0.0269
_diffrn_reflns_av_sigmaI/netI 0.0450
_diffrn_reflns_limit_h_max 12
_diffrn_reflns_limit_h_min -12
_diffrn_reflns_limit_k_max 20
_diffrn_reflns_limit_k_min -19
_diffrn_reflns_limit_l_max 13
_diffrn_reflns_limit_l_min -13
_diffrn_reflns_number 15436
_diffrn_reflns_theta_full 27.54
_diffrn_reflns_theta_max 27.54
_diffrn_reflns_theta_min 2.17
_diffrn_source 'fine-focus sealed tube'
_exptl_absorpt_coefficient_mu 4.587
_exptl_absorpt_correction_T_max 0.632
_exptl_absorpt_correction_T_min 0.346
_exptl_absorpt_correction_type multi-scan
_exptl_absorpt_process_details 'Blessing, Acta Cryst. (1995) A51 33-38'
_exptl_crystal_colour colorless
_exptl_crystal_density_diffrn 2.020
_exptl_crystal_density_method 'not measured'
_exptl_crystal_description rod
_exptl_crystal_F_000 790.0
_exptl_crystal_size_max 0.3
_exptl_crystal_size_mid 0.2
_exptl_crystal_size_min 0.1
_refine_diff_density_max 2.416
_refine_diff_density_min -2.270
_refine_diff_density_rms 0.214
_refine_ls_abs_structure_details 'Flack H D (1983), Acta Cryst. A39, 876-881'
_refine_ls_abs_structure_Flack 0.055(14)
_refine_ls_extinction_method none
_refine_ls_goodness_of_fit_ref 1.067
_refine_ls_hydrogen_treatment mixed
_refine_ls_matrix_type full
_refine_ls_number_parameters 321
_refine_ls_number_reflns 6139
_refine_ls_number_restraints 1
_refine_ls_restrained_S_all 1.067
_refine_ls_R_factor_all 0.0506
_refine_ls_R_factor_gt 0.0485
_refine_ls_shift/su_max 0.197
_refine_ls_shift/su_mean 0.001
_refine_ls_structure_factor_coef Fsqd
_refine_ls_weighting_details 'calc w=1/[\s^2^(Fo^2^)+(0.0922P)^2^+1.6778P] where P=(Fo^2^+2Fc^2^)/3'
_refine_ls_weighting_scheme calc
_refine_ls_wR_factor_gt 0.1325
_refine_ls_wR_factor_ref 0.1344
_reflns_number_gt 5890
_reflns_number_total 6139
_reflns_threshold_expression >2sigma(I)
_cod_data_source_file cg3008443_si_002.cif
_cod_data_source_block 2b
_cod_original_sg_symbol_H-M 'P 21'
_cod_database_code 4506783

loop_
_symmetry_equiv_pos_as_xyz
'x, y, z'
'-x, y+1/2, -z'

loop_
_atom_site_label
_atom_site_type_symbol
_atom_site_fract_x
_atom_site_fract_y
_atom_site_fract_z
_atom_site_U_iso_or_equiv
_atom_site_adp_type
_atom_site_occupancy
_atom_site_symmetry_multiplicity
_atom_site_calc_flag
_atom_site_refinement_flags
Cd2 Cd 0.74343(5) 0.20867(3) 0.88427(5) 0.02152(13) Uani 1 1 d .
Cd1 Cd 0.95761(6) 0.30855(3) 0.50855(5) 0.01948(13) Uani 1 1 d .
Br2 Br 0.76210(10) 0.03839(6) 0.84804(10) 0.0329(2) Uani 1 1 d .
O1 O 0.8230(7) 0.2710(4) 0.6584(6) 0.0308(13) Uani 1 1 d .
O2 O 0.5912(7) 0.2495(4) 0.6580(6) 0.0297(12) Uani 1 1 d .
O3 O 0.7562(6) 0.2066(4) 0.3639(5) 0.0249(11) Uani 1 1 d .
O4 O 0.9956(7) 0.3281(4) 0.2976(6) 0.0278(12) Uani 1 1 d .
O5 O 0.8633(6) 0.2219(4) 0.1519(5) 0.0235(11) Uani 1 1 d .
O6 O 0.7599(6) 0.3719(4) -0.0735(6) 0.0246(11) Uani 1 1 d .
N4 N 1.5326(7) 0.2079(5) -0.0516(6) 0.0225(12) Uani 1 1 d .
N2 N 1.0916(7) 0.1824(4) 0.5858(7) 0.0230(13) Uani 1 1 d .
N3 N 0.9966(7) 0.2517(5) -0.0410(7) 0.0230(13) Uani 1 1 d .
H1K H 1.0116 0.2777 -0.1167 0.028 Uiso 1 1 calc R
N1 N 0.7241(8) 0.3837(4) 0.4392(7) 0.0232(13) Uani 1 1 d .
H1Z H 0.7324 0.4220 0.5114 0.028 Uiso 1 1 calc R
C17 C 1.4902(9) 0.1324(6) -0.0033(9) 0.0294(17) Uani 1 1 d .
H1 H 1.5558 0.0847 0.0170 0.035 Uiso 1 1 calc R
C8 C 1.2392(9) 0.1742(5) 0.5979(8) 0.0210(14) Uani 1 1 d .
H1B H 1.2871 0.2234 0.5784 0.025 Uiso 1 1 calc R
C18 C 1.3557(10) 0.1238(6) 0.0167(10) 0.0315(17) Uani 1 1 d .
H2 H 1.3301 0.0704 0.0477 0.038 Uiso 1 1 calc R
C12 C 0.9136(9) 0.3986(6) -0.0056(9) 0.0269(16) Uani 1 1 d .
H2K1 H 0.9195 0.4436 0.0648 0.032 Uiso 1 1 calc R
H2K2 H 0.9509 0.4236 -0.0759 0.032 Uiso 1 1 calc R
C14 C 1.2582(8) 0.1937(5) -0.0089(7) 0.0219(15) Uani 1 1 d .
C9 C 1.3210(10) 0.0987(6) 0.6364(9) 0.0285(17) Uani 1 1 d .
H2Z H 1.4217 0.0973 0.6437 0.034 Uiso 1 1 calc R
C7 C 1.0260(10) 0.1101(5) 0.6151(9) 0.0269(16) Uani 1 1 d .
H4B H 0.9254 0.1141 0.6075 0.032 Uiso 1 1 calc R
C6 C 1.0972(9) 0.0316(5) 0.6553(9) 0.0260(15) Uani 1 1 d .
H5B H 1.0472 -0.0163 0.6762 0.031 Uiso 1 1 calc R
C5 C 1.2529(8) 0.0245(5) 0.6644(8) 0.0217(15) Uani 1 1 d .
C1 C 0.6805(10) 0.2743(5) 0.6020(8) 0.0238(15) Uani 1 1 d .
C4 C 0.6693(9) 0.4377(5) 0.3061(8) 0.0266(16) Uani 1 1 d .
H7B1 H 0.6913 0.4079 0.2302 0.032 Uiso 1 1 calc R
H7B2 H 0.5609 0.4460 0.2764 0.032 Uiso 1 1 calc R
C10 C 0.9529(8) 0.2849(5) 0.1820(7) 0.0202(14) Uani 1 1 d .
C16 C 1.4413(9) 0.2742(6) -0.0745(9) 0.0281(17) Uani 1 1 d .
H8B H 1.4679 0.3261 -0.1090 0.034 Uiso 1 1 calc R
C11 C 1.0110(8) 0.3209(5) 0.0661(8) 0.0216(15) Uani 1 1 d .
H9 H 1.1167 0.3393 0.1095 0.026 Uiso 1 1 calc R
C15 C 1.3044(9) 0.2718(6) -0.0501(9) 0.0284(16) Uani 1 1 d .
H9B H 1.2456 0.3223 -0.0615 0.034 Uiso 1 1 calc R
C2 C 0.6196(8) 0.3136(6) 0.4516(7) 0.0232(14) Uani 1 1 d .
H12B H 0.5192 0.3386 0.4336 0.028 Uiso 1 1 calc R
C13 C 1.1020(9) 0.1804(6) 0.0042(10) 0.0299(18) Uani 1 1 d .
H13A H 1.0561 0.1286 -0.0506 0.036 Uiso 1 1 calc R
H13B H 1.1174 0.1678 0.1032 0.036 Uiso 1 1 calc R
C3 C 0.6097(9) 0.2402(6) 0.3401(9) 0.0250(15) Uani 1 1 d .
H18A H 0.5440 0.1933 0.3488 0.030 Uiso 1 1 calc R
H18B H 0.5677 0.2643 0.2446 0.030 Uiso 1 1 calc R
O7 O 0.6774(9) 0.4814(5) 0.6981(9) 0.0485(18) Uani 1 1 d .
O8 O 0.9367(10) 0.5680(6) 0.7174(9) 0.055(2) Uani 1 1 d .
Br1 Br 1.16904(18) 0.42022(10) 0.65889(16) 0.0681(4) Uani 1 1 d .
O9 O 0.4017(13) 0.5030(12) 0.5045(13) 0.112(6) Uani 1 1 d .
H1M H 0.774(8) 0.182(5) 0.453(8) 0.000(16) Uiso 1 1 d .

loop_
_atom_site_aniso_label
_atom_site_aniso_U_11
_atom_site_aniso_U_22
_atom_site_aniso_U_33
_atom_site_aniso_U_23
_atom_site_aniso_U_13
_atom_site_aniso_U_12
Cd2 0.0145(2) 0.0276(3) 0.0242(3) -0.0064(2) 0.00896(19) -0.0028(2)
Cd1 0.0213(2) 0.0197(2) 0.0179(2) 0.00044(19) 0.00759(18) 0.0012(2)
Br2 0.0260(4) 0.0269(4) 0.0448(5) -0.0065(3) 0.0111(4) 0.0034(3)
O1 0.031(3) 0.042(3) 0.022(3) 0.008(2) 0.013(2) 0.013(3)
O2 0.037(3) 0.033(3) 0.024(3) -0.001(2) 0.016(2) -0.011(3)
O3 0.037(3) 0.022(2) 0.023(3) 0.002(2) 0.019(2) 0.001(2)
O4 0.043(3) 0.024(3) 0.019(2) -0.001(2) 0.013(2) -0.009(2)
O5 0.024(2) 0.026(3) 0.023(2) -0.002(2) 0.012(2) -0.002(2)
O6 0.023(3) 0.024(3) 0.027(3) 0.003(2) 0.010(2) -0.004(2)
N4 0.018(3) 0.030(3) 0.021(3) -0.007(3) 0.008(2) -0.005(3)
N2 0.018(3) 0.024(3) 0.025(3) -0.006(2) 0.005(2) -0.008(2)
N3 0.018(3) 0.034(4) 0.021(3) -0.002(3) 0.013(2) -0.007(3)
N1 0.028(3) 0.021(3) 0.018(3) -0.005(2) 0.006(2) -0.005(3)
C17 0.023(4) 0.034(4) 0.037(4) -0.003(4) 0.018(3) -0.003(3)
C8 0.022(4) 0.022(3) 0.021(3) -0.002(3) 0.011(3) 0.001(3)
C18 0.032(4) 0.028(4) 0.040(5) 0.000(4) 0.020(4) -0.003(4)
C12 0.023(4) 0.030(4) 0.027(4) 0.002(3) 0.008(3) -0.008(3)
C14 0.020(3) 0.033(4) 0.015(3) -0.005(3) 0.009(3) -0.009(3)
C9 0.024(4) 0.030(4) 0.032(4) -0.004(3) 0.009(3) -0.003(3)
C7 0.030(4) 0.021(4) 0.031(4) 0.002(3) 0.013(3) 0.000(3)
C6 0.027(4) 0.020(3) 0.031(4) 0.002(3) 0.010(3) 0.005(3)
C5 0.021(3) 0.015(3) 0.023(4) -0.004(3) 0.001(3) -0.005(3)
C1 0.037(4) 0.021(3) 0.018(3) -0.002(3) 0.016(3) 0.005(3)
C4 0.023(4) 0.027(4) 0.023(4) 0.008(3) 0.000(3) 0.000(3)
C10 0.020(3) 0.028(4) 0.012(3) -0.002(3) 0.005(3) -0.001(3)
C16 0.023(4) 0.036(4) 0.029(4) 0.006(3) 0.013(3) -0.001(3)
C11 0.021(3) 0.024(4) 0.022(3) -0.007(3) 0.010(3) -0.004(3)
C15 0.018(3) 0.031(4) 0.039(4) 0.008(3) 0.014(3) 0.006(3)
C2 0.021(3) 0.029(4) 0.022(3) -0.004(3) 0.011(3) -0.002(3)
C13 0.019(4) 0.042(5) 0.038(4) -0.009(4) 0.021(3) -0.003(3)
C3 0.020(3) 0.027(4) 0.030(4) 0.004(3) 0.011(3) -0.001(3)
O7 0.053(4) 0.030(4) 0.059(5) 0.003(3) 0.015(4) 0.006(3)
O8 0.051(5) 0.059(5) 0.060(5) -0.014(4) 0.027(4) -0.009(4)
Br1 0.0692(9) 0.0574(8) 0.0681(8) -0.0002(6) 0.0122(7) -0.0063(6)
O9 0.058(6) 0.199(16) 0.079(7) 0.074(9) 0.025(5) 0.018(8)

loop_
_atom_type_symbol
_atom_type_description
_atom_type_scat_dispersion_real
_atom_type_scat_dispersion_imag
_atom_type_scat_source
C C 0.0033 0.0016 'International Tables Vol C Tables 4.2.6.8 and 6.1.1.4'
Br Br -0.2901 2.4595 'International Tables Vol C Tables 4.2.6.8 and 6.1.1.4'
Cd Cd -0.8075 1.2024 'International Tables Vol C Tables 4.2.6.8 and 6.1.1.4'
N N 0.0061 0.0033 'International Tables Vol C Tables 4.2.6.8 and 6.1.1.4'
O O 0.0106 0.0060 'International Tables Vol C Tables 4.2.6.8 and 6.1.1.4'
H H 0.0000 0.0000 'International Tables Vol C Tables 4.2.6.8 and 6.1.1.4'

loop_
_geom_angle_atom_site_label_1
_geom_angle_atom_site_label_2
_geom_angle_atom_site_label_3
_geom_angle
_geom_angle_site_symmetry_1
_geom_angle_site_symmetry_3
N4 Cd2 O2 88.5(2) 1_456 .
N4 Cd2 N3 143.4(2) 1_456 1_556
O2 Cd2 N3 117.1(2) . 1_556
N4 Cd2 O6 88.0(2) 1_456 1_556
O2 Cd2 O6 83.1(2) . 1_556
N3 Cd2 O6 71.0(2) 1_556 1_556
N4 Cd2 O5 79.19(19) 1_456 1_556
O2 Cd2 O5 156.3(2) . 1_556
N3 Cd2 O5 67.14(19) 1_556 1_556
O6 Cd2 O5 76.38(18) 1_556 1_556
N4 Cd2 Br2 98.11(18) 1_456 .
O2 Cd2 Br2 100.27(15) . .
N3 Cd2 Br2 102.02(18) 1_556 .
O6 Cd2 Br2 173.02(13) 1_556 .
O5 Cd2 Br2 101.43(13) 1_556 .
N2 Cd1 O4 100.0(2) . .
N2 Cd1 O1 86.6(2) . .
O4 Cd1 O1 156.6(2) . .
N2 Cd1 N1 149.0(2) . .
O4 Cd1 N1 95.8(2) . .
O1 Cd1 N1 69.2(2) . .
N2 Cd1 O3 84.0(2) . .
O4 Cd1 O3 83.03(18) . .
O1 Cd1 O3 75.3(2) . .
N1 Cd1 O3 71.6(2) . .
N2 Cd1 Br1 97.27(16) . .
O4 Cd1 Br1 96.34(15) . .
O1 Cd1 Br1 105.13(17) . .
N1 Cd1 Br1 107.34(16) . .
O3 Cd1 Br1 178.70(15) . .
C1 O1 Cd1 115.8(5) . .
C1 O2 Cd2 104.0(5) . .
C3 O3 Cd1 112.1(5) . .
C3 O3 H1M 98(4) . .
Cd1 O3 H1M 81(4) . .
C10 O4 Cd1 132.5(5) . .
C10 O5 Cd2 109.4(4) . 1_554
C12 O6 Cd2 110.6(5) . 1_554
C16 N4 C17 117.3(7) . .
C16 N4 Cd2 122.5(5) . 1_654
C17 N4 Cd2 119.8(5) . 1_654
C7 N2 C8 116.3(7) . .
C7 N2 Cd1 121.2(5) . .
C8 N2 Cd1 122.5(5) . .
C13 N3 C11 115.6(7) . .
C13 N3 Cd2 114.3(5) . 1_554
C11 N3 Cd2 104.7(4) . 1_554
C13 N3 H1K 107.3 . .
C11 N3 H1K 107.3 . .
Cd2 N3 H1K 107.3 1_554 .
C2 N1 C4 115.8(6) . .
C2 N1 Cd1 102.1(5) . .
C4 N1 Cd1 121.4(5) . .
C2 N1 H1Z 105.4 . .
C4 N1 H1Z 105.4 . .
Cd1 N1 H1Z 105.4 . .
N4 C17 C18 122.8(8) . .
N4 C17 H1 118.6 . .
C18 C17 H1 118.6 . .
C9 C8 N2 124.3(8) . .
C9 C8 H1B 117.8 . .
N2 C8 H1B 117.8 . .
C17 C18 C14 120.0(8) . .
C17 C18 H2 120.0 . .
C14 C18 H2 120.0 . .
O6 C12 C11 110.7(6) . .
O6 C12 H2K1 109.5 . .
C11 C12 H2K1 109.5 . .
O6 C12 H2K2 109.5 . .
C11 C12 H2K2 109.5 . .
H2K1 C12 H2K2 108.1 . .
C18 C14 C15 117.3(7) . .
C18 C14 C13 119.0(7) . .
C15 C14 C13 123.6(7) . .
C8 C9 C5 119.3(8) . .
C8 C9 H2Z 120.4 . .
C5 C9 H2Z 120.4 . .
N2 C7 C6 124.3(8) . .
N2 C7 H4B 117.8 . .
C6 C7 H4B 117.8 . .
C7 C6 C5 118.1(8) . .
C7 C6 H5B 121.0 . .
C5 C6 H5B 121.0 . .
C9 C5 C6 117.7(7) . .
C9 C5 C4 122.2(8) . 2_746
C6 C5 C4 120.0(7) . 2_746
O2 C1 O1 125.5(7) . .
O2 C1 C2 119.3(7) . .
O1 C1 C2 115.3(6) . .
C5 C4 N1 108.5(6) 2_756 .
C5 C4 H7B1 110.0 2_756 .
N1 C4 H7B1 110.0 . .
C5 C4 H7B2 110.0 2_756 .
N1 C4 H7B2 110.0 . .
H7B1 C4 H7B2 108.4 . .
O5 C10 O4 126.2(6) . .
O5 C10 C11 118.8(6) . .
O4 C10 C11 114.9(6) . .
N4 C16 C15 123.3(8) . .
N4 C16 H8B 118.3 . .
C15 C16 H8B 118.3 . .
N3 C11 C12 109.0(6) . .
N3 C11 C10 109.2(6) . .
C12 C11 C10 108.3(6) . .
N3 C11 H9 110.1 . .
C12 C11 H9 110.1 . .
C10 C11 H9 110.1 . .
C14 C15 C16 119.1(8) . .
C14 C15 H9B 120.5 . .
C16 C15 H9B 120.5 . .
N1 C2 C1 109.3(6) . .
N1 C2 C3 109.0(6) . .
C1 C2 C3 109.6(7) . .
N1 C2 H12B 109.7 . .
C1 C2 H12B 109.7 . .
C3 C2 H12B 109.7 . .
N3 C13 C14 117.0(7) . .
N3 C13 H13A 108.0 . .
C14 C13 H13A 108.0 . .
N3 C13 H13B 108.0 . .
C14 C13 H13B 108.0 . .
H13A C13 H13B 107.3 . .
O3 C3 C2 109.2(6) . .
O3 C3 H18A 109.8 . .
C2 C3 H18A 109.8 . .
O3 C3 H18B 109.8 . .
C2 C3 H18B 109.8 . .
H18A C3 H18B 108.3 . .

loop_
_geom_bond_atom_site_label_1
_geom_bond_atom_site_label_2
_geom_bond_distance
_geom_bond_site_symmetry_2
Cd2 N4 2.302(6) 1_456
Cd2 O2 2.304(6) .
Cd2 N3 2.337(6) 1_556
Cd2 O6 2.511(6) 1_556
Cd2 O5 2.528(5) 1_556
Cd2 Br2 2.6265(10) .
Cd1 N2 2.278(7) .
Cd1 O4 2.287(5) .
Cd1 O1 2.357(6) .
Cd1 N1 2.364(7) .
Cd1 O3 2.488(6) .
Cd1 Br1 2.6511(15) .
O1 C1 1.266(11) .
O2 C1 1.227(10) .
O3 C3 1.416(9) .
O3 H1M 0.92(8) .
O4 C10 1.267(9) .
O5 C10 1.244(9) .
O5 Cd2 2.528(5) 1_554
O6 C12 1.431(10) .
O6 Cd2 2.511(6) 1_554
N4 C16 1.293(11) .
N4 C17 1.359(11) .
N4 Cd2 2.302(6) 1_654
N2 C7 1.344(10) .
N2 C8 1.365(10) .
N3 C13 1.433(12) .
N3 C11 1.476(9) .
N3 Cd2 2.337(6) 1_554
N3 H1K 0.9100 .
N1 C2 1.488(10) .
N1 C4 1.496(10) .
N1 H1Z 0.9100 .
C17 C18 1.363(12) .
C17 H1 0.9300 .
C8 C9 1.360(12) .
C8 H1B 0.9300 .
C18 C14 1.371(12) .
C18 H2 0.9300 .
C12 C11 1.513(12) .
C12 H2K1 0.9700 .
C12 H2K2 0.9700 .
C14 C15 1.378(11) .
C14 C13 1.542(10) .
C9 C5 1.376(11) .
C9 H2Z 0.9300 .
C7 C6 1.359(11) .
C7 H4B 0.9300 .
C6 C5 1.448(11) .
C6 H5B 0.9300 .
C5 C4 1.488(11) 2_746
C1 C2 1.534(10) .
C4 C5 1.488(11) 2_756
C4 H7B1 0.9700 .
C4 H7B2 0.9700 .
C10 C11 1.550(10) .
C16 C15 1.401(11) .
C16 H8B 0.9300 .
C11 H9 0.9800 .
C15 H9B 0.9300 .
C2 C3 1.558(11) .
C2 H12B 0.9800 .
C13 H13A 0.9700 .
C13 H13B 0.9700 .
C3 H18A 0.9700 .
C3 H18B 0.9700 .

loop_
_geom_torsion_atom_site_label_1
_geom_torsion_atom_site_label_2
_geom_torsion_atom_site_label_3
_geom_torsion_atom_site_label_4
_geom_torsion
_geom_torsion_site_symmetry_1
_geom_torsion_site_symmetry_4
N2 Cd1 O1 C1 -130.9(6) . .
O4 Cd1 O1 C1 -23.5(9) . .
N1 Cd1 O1 C1 29.3(5) . .
O3 Cd1 O1 C1 -46.3(5) . .
Br1 Cd1 O1 C1 132.4(5) . .
N4 Cd2 O2 C1 165.7(5) 1_456 .
N3 Cd2 O2 C1 13.0(6) 1_556 .
O6 Cd2 O2 C1 77.5(5) 1_556 .
O5 Cd2 O2 C1 107.5(6) 1_556 .
Br2 Cd2 O2 C1 -96.3(5) . .
N2 Cd1 O3 C3 149.7(5) . .
O4 Cd1 O3 C3 -109.4(5) . .
O1 Cd1 O3 C3 61.6(5) . .
N1 Cd1 O3 C3 -11.0(5) . .
Br1 Cd1 O3 C3 -48(5) . .
N2 Cd1 O4 C10 67.2(7) . .
O1 Cd1 O4 C10 -37.6(10) . .
N1 Cd1 O4 C10 -86.1(7) . .
O3 Cd1 O4 C10 -15.4(7) . .
Br1 Cd1 O4 C10 165.7(7) . .
O4 Cd1 N2 C7 -122.6(6) . .
O1 Cd1 N2 C7 34.8(6) . .
N1 Cd1 N2 C7 -3.1(9) . .
O3 Cd1 N2 C7 -40.7(6) . .
Br1 Cd1 N2 C7 139.7(6) . .
O4 Cd1 N2 C8 53.9(6) . .
O1 Cd1 N2 C8 -148.7(6) . .
N1 Cd1 N2 C8 173.4(5) . .
O3 Cd1 N2 C8 135.7(6) . .
Br1 Cd1 N2 C8 -43.9(6) . .
N2 Cd1 N1 C2 -1.3(7) . .
O4 Cd1 N1 C2 119.2(4) . .
O1 Cd1 N1 C2 -42.3(4) . .
O3 Cd1 N1 C2 38.5(4) . .
Br1 Cd1 N1 C2 -142.3(4) . .
N2 Cd1 N1 C4 -132.1(6) . .
O4 Cd1 N1 C4 -11.6(6) . .
O1 Cd1 N1 C4 -173.0(6) . .
O3 Cd1 N1 C4 -92.3(5) . .
Br1 Cd1 N1 C4 86.9(5) . .
C16 N4 C17 C18 2.2(12) . .
Cd2 N4 C17 C18 -170.2(7) 1_654 .
C7 N2 C8 C9 0.2(11) . .
Cd1 N2 C8 C9 -176.4(6) . .
N4 C17 C18 C14 -1.6(14) . .
Cd2 O6 C12 C11 -20.2(7) 1_554 .
C17 C18 C14 C15 -2.1(12) . .
C17 C18 C14 C13 175.7(8) . .
N2 C8 C9 C5 0.7(13) . .
C8 N2 C7 C6 0.1(12) . .
Cd1 N2 C7 C6 176.8(6) . .
N2 C7 C6 C5 -1.3(13) . .
C8 C9 C5 C6 -1.8(12) . .
C8 C9 C5 C4 174.2(7) . 2_746
C7 C6 C5 C9 2.1(12) . .
C7 C6 C5 C4 -174.0(7) . 2_746
Cd2 O2 C1 O1 4.1(9) . .
Cd2 O2 C1 C2 -175.5(6) . .
Cd1 O1 C1 O2 172.9(6) . .
Cd1 O1 C1 C2 -7.6(8) . .
C2 N1 C4 C5 155.4(7) . 2_756
Cd1 N1 C4 C5 -79.9(7) . 2_756
Cd2 O5 C10 O4 156.0(7) 1_554 .
Cd2 O5 C10 C11 -18.8(8) 1_554 .
Cd1 O4 C10 O5 7.2(12) . .
Cd1 O4 C10 C11 -177.8(5) . .
C17 N4 C16 C15 1.0(12) . .
Cd2 N4 C16 C15 173.1(6) 1_654 .
C13 N3 C11 C12 169.3(6) . .
Cd2 N3 C11 C12 -64.0(6) 1_554 .
C13 N3 C11 C10 -72.5(7) . .
Cd2 N3 C11 C10 54.1(6) 1_554 .
O6 C12 C11 N3 57.1(8) . .
O6 C12 C11 C10 -61.5(8) . .
O5 C10 C11 N3 -22.7(9) . .
O4 C10 C11 N3 161.9(6) . .
O5 C10 C11 C12 95.8(8) . .
O4 C10 C11 C12 -79.6(8) . .
C18 C14 C15 C16 5.0(12) . .
C13 C14 C15 C16 -172.7(8) . .
N4 C16 C15 C14 -4.6(13) . .
C4 N1 C2 C1 -171.3(6) . .
Cd1 N1 C2 C1 54.6(6) . .
C4 N1 C2 C3 69.0(8) . .
Cd1 N1 C2 C3 -65.1(6) . .
O2 C1 C2 N1 145.8(7) . .
O1 C1 C2 N1 -33.8(9) . .
O2 C1 C2 C3 -94.8(8) . .
O1 C1 C2 C3 85.6(8) . .
C11 N3 C13 C14 -84.7(8) . .
Cd2 N3 C13 C14 153.6(5) 1_554 .
C18 C14 C13 N3 -172.2(7) . .
C15 C14 C13 N3 5.4(12) . .
Cd1 O3 C3 C2 -18.8(7) . .
N1 C2 C3 O3 58.0(8) . .
C1 C2 C3 O3 -61.6(8) . .
